data_4312529
loop_
_publ_author_name
'Hui-Zhong Kou'
'Bei Chuan Zhou'
'Ru-Ji Wang'

_publ_contact_author_address
;
Department of Chemistry
Tsinghua University
Beijing 100084
People's Republic of China
;
_publ_contact_author_email kouhz@mail.tsinghua.edu.cn
_publ_contact_author_fax 86-10-62788765
_publ_contact_author_name 'Hui-Zhong Kou'
_publ_contact_author_phone 86(10)62795529
_publ_section_title
;
 Heterotrimetallic 4f-3d Coordination Polymers: Synthesis, Crystal
 Structure, and Magnetic Properties
;
_journal_name_full 'Inorganic Chemistry'
_journal_page_first 7658
_journal_page_last 7665
_journal_paper_doi 10.1021/ic0348502
_journal_volume 42
_journal_year 2003
_chemical_formula_sum 'C26 H54 Cr Cu2 Gd N14 O13'
_chemical_formula_weight 1107.16
_chemical_name_systematic
; 
 ? 
;
_space_group_IT_number 15
_symmetry_cell_setting monoclinic
_symmetry_space_group_name_Hall '-C 2yc'
_symmetry_space_group_name_H-M 'C 1 2/c 1'
_atom_sites_solution_hydrogens geom
_atom_sites_solution_primary direct
_atom_sites_solution_secondary difmap
_audit_creation_method SHELXL-97
_cell_angle_alpha 90.00
_cell_angle_beta 129.622(9)
_cell_angle_gamma 90.00
_cell_formula_units_Z 4
_cell_length_a 28.006(8)
_cell_length_b 10.1441(18)
_cell_length_c 19.041(3)
_cell_measurement_reflns_used 25
_cell_measurement_temperature 293(2)
_cell_volume 4166.7(16)
_computing_structure_refinement 'SHELXL-97 (Sheldrick, 1997)'
_computing_structure_solution 'SHELXS-97 (Sheldrick, 1990)'
_diffrn_ambient_temperature 293(2)
_diffrn_measured_fraction_theta_full 0.997
_diffrn_measured_fraction_theta_max 0.997
_diffrn_measurement_device_type 'Siemens Bruker P4'
_diffrn_radiation_monochromator graphite
_diffrn_radiation_source 'fine-focus sealed tube'
_diffrn_radiation_type MoK\a
_diffrn_radiation_wavelength 0.71073
_diffrn_reflns_av_R_equivalents 0.0233
_diffrn_reflns_av_sigmaI/netI 0.0404
_diffrn_reflns_limit_h_max 33
_diffrn_reflns_limit_h_min -1
_diffrn_reflns_limit_k_max 1
_diffrn_reflns_limit_k_min -12
_diffrn_reflns_limit_l_max 17
_diffrn_reflns_limit_l_min -22
_diffrn_reflns_number 4398
_diffrn_reflns_theta_full 25.00
_diffrn_reflns_theta_max 25.00
_diffrn_reflns_theta_min 1.89
_diffrn_standards_number 3
_exptl_absorpt_coefficient_mu 2.906
_exptl_absorpt_correction_T_max 0.943
_exptl_absorpt_correction_T_min 0.802
_exptl_absorpt_correction_type emperical
_exptl_crystal_colour Violet
_exptl_crystal_density_diffrn 1.765
_exptl_crystal_density_method 'not measured'
_exptl_crystal_description block
_exptl_crystal_F_000 2232
_exptl_crystal_size_max 0.20
_exptl_crystal_size_mid 0.18
_exptl_crystal_size_min 0.12
_refine_diff_density_max 1.628
_refine_diff_density_min -1.370
_refine_diff_density_rms 0.130
_refine_ls_extinction_method none
_refine_ls_goodness_of_fit_ref 1.090
_refine_ls_hydrogen_treatment mixed
_refine_ls_matrix_type full
_refine_ls_number_parameters 260
_refine_ls_number_reflns 3669
_refine_ls_number_restraints 0
_refine_ls_restrained_S_all 1.090
_refine_ls_R_factor_all 0.0464
_refine_ls_R_factor_gt 0.0414
_refine_ls_shift/su_max 0.002
_refine_ls_shift/su_mean 0.000
_refine_ls_structure_factor_coef Fsqd
_refine_ls_weighting_details 'calc w=1/[\s^2^(Fo^2^)+(0.0600P)^2^+10.0000P] where P=(Fo^2^+2Fc^2^)/3'
_refine_ls_weighting_scheme calc
_refine_ls_wR_factor_gt 0.1049
_refine_ls_wR_factor_ref 0.1093
_reflns_number_gt 3231
_reflns_number_total 3669
_reflns_threshold_expression >2sigma(I)
_cod_data_source_file ic0348502si20030718_093054_4.cif
_cod_data_source_block 4
_cod_depositor_comments
;
The following automatic conversions were performed:

'_symmetry_cell_setting' value 'Monoclinic' changed to 'monoclinic'
according to the built-in table from CIF Core dictionary named
'cif_core.dic' version 2.4.1 from 2010-06-29.

Automatic conversion script
Id: cif_fix_values 1646 2011-03-28 12:23:43Z adriana 
;
_cod_original_cell_volume 4166.8(15)
_cod_database_code 4312529

loop_
_symmetry_equiv_pos_as_xyz
'x, y, z'
'-x, y, -z+1/2'
'x+1/2, y+1/2, z'
'-x+1/2, y+1/2, -z+1/2'
'-x, -y, -z'
'x, -y, z-1/2'
'-x+1/2, -y+1/2, -z'
'x+1/2, -y+1/2, z-1/2'

loop_
_atom_site_label
_atom_site_type_symbol
_atom_site_fract_x
_atom_site_fract_y
_atom_site_fract_z
_atom_site_U_iso_or_equiv
_atom_site_adp_type
_atom_site_occupancy
_atom_site_symmetry_multiplicity
_atom_site_calc_flag
_atom_site_refinement_flags
_atom_site_disorder_assembly
_atom_site_disorder_group
Gd1 Gd 0.0000 0.93239(3) 0.2500 0.03426(13) Uani 1 2 d S . .
Cr1 Cr 0.2500 0.7500 0.5000 0.0324(2) Uani 1 2 d S . .
Cu1 Cu 0.11478(4) 0.77518(7) 0.60913(4) 0.0536(2) Uani 1 1 d . . .
N3 N 0.0822(2) 0.9384(5) 0.5397(3) 0.0531(12) Uani 1 1 d . . .
C3 C 0.1348(4) 0.4878(7) 0.6373(5) 0.085(2) Uani 1 1 d . . .
H3A H 0.1020 0.4627 0.6387 0.102 Uiso 1 1 calc R . .
H3B H 0.1682 0.4249 0.6751 0.102 Uiso 1 1 calc R . .
C13 C 0.2194(2) 0.5564(5) 0.4799(3) 0.0434(12) Uani 1 1 d . . .
C11 C 0.1602(2) 0.8171(5) 0.4022(3) 0.0394(11) Uani 1 1 d . . .
N4 N 0.0672(2) 0.6915(5) 0.4891(3) 0.0499(11) Uani 1 1 d . . .
O2 O 0.02675(18) 1.0060(4) 0.3902(2) 0.0502(9) Uani 1 1 d . . .
C9 C 0.0502(2) 0.9199(5) 0.4532(3) 0.0428(11) Uani 1 1 d . . .
N11 N 0.1102(2) 0.8553(5) 0.3497(3) 0.0484(10) Uani 1 1 d . . .
N13 N 0.2050(3) 0.4500(5) 0.4694(4) 0.0650(14) Uani 1 1 d . . .
C12 C 0.2593(2) 0.7217(5) 0.4015(3) 0.0427(11) Uani 1 1 d . . .
O1 O 0.00597(16) 0.7544(4) 0.3372(2) 0.0455(8) Uani 1 1 d . . .
N2 N 0.1608(3) 0.8609(6) 0.7304(3) 0.0766(17) Uani 1 1 d . . .
H2C H 0.1301 0.8599 0.7344 0.092 Uiso 1 1 calc R . .
C10 C 0.0397(2) 0.7768(5) 0.4233(3) 0.0440(12) Uani 1 1 d . . .
N12 N 0.2655(3) 0.7029(6) 0.3486(4) 0.0674(14) Uani 1 1 d . . .
C4 C 0.1873(4) 0.6328(7) 0.7736(4) 0.078(2) Uani 1 1 d . . .
H4A H 0.2254 0.5821 0.8100 0.094 Uiso 1 1 calc R . .
H4B H 0.1610 0.5996 0.7863 0.094 Uiso 1 1 calc R . .
C6 C 0.1724(4) 0.9955(7) 0.7409(4) 0.074(2) Uani 1 1 d . . .
H6A H 0.2108 1.0088 0.7514 0.088 Uiso 1 1 calc R . .
H6B H 0.1801 1.0214 0.7964 0.088 Uiso 1 1 calc R . .
N1 N 0.1572(3) 0.6118(6) 0.6806(4) 0.0726(16) Uani 1 1 d . . .
H1C H 0.1911 0.6167 0.6839 0.087 Uiso 1 1 calc R . .
C1 C 0.0637(3) 0.5512(6) 0.4685(4) 0.0617(16) Uani 1 1 d . . .
H1A H 0.0667 0.5415 0.4208 0.074 Uiso 1 1 calc R . .
H1B H 0.0234 0.5183 0.4449 0.074 Uiso 1 1 calc R . .
C5 C 0.2018(3) 0.7691(7) 0.8016(4) 0.0665(17) Uani 1 1 d . . .
H5A H 0.2007 0.7830 0.8510 0.080 Uiso 1 1 calc R . .
H5B H 0.2437 0.7867 0.8251 0.080 Uiso 1 1 calc R . .
C2 C 0.1116(5) 0.4697(8) 0.5464(5) 0.101(3) Uani 1 1 d . . .
H2A H 0.0966 0.3797 0.5302 0.122 Uiso 1 1 calc R . .
H2B H 0.1473 0.4737 0.5490 0.122 Uiso 1 1 calc R . .
O1W O 0.06624(18) 1.1223(4) 0.2934(3) 0.0580(10) Uani 1 1 d . . .
O2W O 0.1681(2) 0.1815(5) 0.4651(3) 0.0751(13) Uani 1 1 d . . .
C8 C 0.0982(4) 1.0756(6) 0.5747(5) 0.072(2) Uani 1 1 d . . .
H8A H 0.1256 1.1121 0.5651 0.086 Uiso 1 1 calc R . .
H8B H 0.0606 1.1280 0.5397 0.086 Uiso 1 1 calc R . .
O3W O 0.0239(3) 0.7427(6) 0.6246(5) 0.1047(19) Uani 1 1 d . . .
O4W O -0.0761(4) 0.5468(8) 0.2413(5) 0.142(3) Uani 1 1 d . . .
C7 C 0.1279(5) 1.0870(7) 0.6711(5) 0.101(3) Uani 1 1 d . . .
H7A H 0.1480 1.1725 0.6904 0.121 Uiso 1 1 calc R . .
H7B H 0.0946 1.0917 0.6739 0.121 Uiso 1 1 calc R . .
O5W O 0.0000 1.3737(11) 0.2500 0.242(11) Uani 1 2 d S . .

loop_
_atom_site_aniso_label
_atom_site_aniso_U_11
_atom_site_aniso_U_22
_atom_site_aniso_U_33
_atom_site_aniso_U_23
_atom_site_aniso_U_13
_atom_site_aniso_U_12
Gd1 0.02889(19) 0.0379(2) 0.02256(18) 0.000 0.01018(14) 0.000
Cr1 0.0281(5) 0.0346(5) 0.0268(5) 0.0017(4) 0.0140(4) 0.0024(4)
Cu1 0.0695(5) 0.0447(4) 0.0294(3) 0.0040(3) 0.0235(3) 0.0055(3)
N3 0.065(3) 0.044(3) 0.036(2) -0.0008(19) 0.026(2) -0.001(2)
C3 0.109(6) 0.045(4) 0.059(4) 0.004(3) 0.034(4) 0.006(4)
C13 0.040(3) 0.047(3) 0.035(3) -0.001(2) 0.020(2) 0.001(2)
C11 0.032(2) 0.044(3) 0.033(2) 0.005(2) 0.017(2) 0.005(2)
N4 0.062(3) 0.042(2) 0.032(2) 0.0048(19) 0.023(2) 0.003(2)
O2 0.065(2) 0.043(2) 0.0311(18) 0.0031(15) 0.0253(18) 0.0098(18)
C9 0.046(3) 0.043(3) 0.028(2) 0.003(2) 0.019(2) 0.006(2)
N11 0.041(2) 0.049(3) 0.043(2) 0.003(2) 0.021(2) 0.002(2)
N13 0.079(4) 0.045(3) 0.071(4) -0.007(2) 0.048(3) -0.009(3)
C12 0.045(3) 0.038(3) 0.042(3) 0.001(2) 0.026(2) -0.001(2)
O1 0.049(2) 0.046(2) 0.0288(17) -0.0015(15) 0.0187(16) -0.0062(16)
N2 0.087(4) 0.059(3) 0.035(3) 0.002(2) 0.016(3) -0.010(3)
C10 0.046(3) 0.048(3) 0.031(3) 0.000(2) 0.021(2) -0.002(2)
N12 0.091(4) 0.071(4) 0.061(3) -0.004(3) 0.058(3) -0.001(3)
C4 0.095(5) 0.063(4) 0.043(3) 0.014(3) 0.028(4) 0.009(4)
C6 0.091(5) 0.068(4) 0.042(3) -0.013(3) 0.033(4) 0.000(4)
N1 0.088(4) 0.069(4) 0.042(3) 0.011(3) 0.032(3) 0.024(3)
C1 0.074(4) 0.043(3) 0.044(3) -0.002(2) 0.026(3) -0.005(3)
C5 0.076(4) 0.073(4) 0.035(3) 0.007(3) 0.028(3) 0.015(3)
C2 0.154(9) 0.060(4) 0.060(4) 0.004(4) 0.055(5) 0.028(5)
O1W 0.052(2) 0.047(2) 0.048(2) -0.0004(18) 0.0200(19) -0.0113(18)
O2W 0.067(3) 0.062(3) 0.067(3) -0.012(2) 0.029(2) -0.017(2)
C8 0.098(5) 0.048(3) 0.051(4) -0.002(3) 0.039(4) 0.008(3)
O3W 0.094(4) 0.076(4) 0.118(5) -0.008(3) 0.056(4) 0.007(3)
O4W 0.120(5) 0.124(6) 0.077(4) 0.019(4) 0.014(4) -0.059(5)
C7 0.125(7) 0.060(4) 0.036(4) -0.007(3) 0.014(4) -0.012(4)
O5W 0.44(3) 0.068(7) 0.117(9) 0.000 0.128(14) 0.000

loop_
_atom_type_symbol
_atom_type_description
_atom_type_scat_dispersion_real
_atom_type_scat_dispersion_imag
_atom_type_scat_source
C C 0.0033 0.0016 'International Tables Vol C Tables 4.2.6.8 and 6.1.1.4'
H H 0.0000 0.0000 'International Tables Vol C Tables 4.2.6.8 and 6.1.1.4'
O O 0.0106 0.0060 'International Tables Vol C Tables 4.2.6.8 and 6.1.1.4'
Cr Cr 0.3209 0.6236 'International Tables Vol C Tables 4.2.6.8 and 6.1.1.4'
Cu Cu 0.3201 1.2651 'International Tables Vol C Tables 4.2.6.8 and 6.1.1.4'
Gd Gd -0.1653 3.9035 'International Tables Vol C Tables 4.2.6.8 and 6.1.1.4'
N N 0.0061 0.0033 'International Tables Vol C Tables 4.2.6.8 and 6.1.1.4'

loop_
_geom_angle_atom_site_label_1
_geom_angle_atom_site_label_2
_geom_angle_atom_site_label_3
_geom_angle
_geom_angle_site_symmetry_1
_geom_angle_site_symmetry_3
_geom_angle_publ_flag
O1 Gd1 O1 81.64(17) 2 . ?
O1 Gd1 O2 148.02(12) 2 . ?
O1 Gd1 O2 68.00(13) . . ?
O1 Gd1 O2 68.00(13) 2 2 ?
O1 Gd1 O2 148.02(12) . 2 ?
O2 Gd1 O2 143.52(18) . 2 ?
O1 Gd1 O1W 122.47(15) 2 . ?
O1 Gd1 O1W 131.71(12) . . ?
O2 Gd1 O1W 75.19(14) . . ?
O2 Gd1 O1W 76.02(13) 2 . ?
O1 Gd1 O1W 131.71(12) 2 2 ?
O1 Gd1 O1W 122.47(15) . 2 ?
O2 Gd1 O1W 76.02(13) . 2 ?
O2 Gd1 O1W 75.19(14) 2 2 ?
O1W Gd1 O1W 74.8(2) . 2 ?
O1 Gd1 N11 74.37(14) 2 2 ?
O1 Gd1 N11 78.27(14) . 2 ?
O2 Gd1 N11 107.56(15) . 2 ?
O2 Gd1 N11 83.91(14) 2 2 ?
O1W Gd1 N11 144.27(14) . 2 ?
O1W Gd1 N11 71.60(15) 2 2 ?
O1 Gd1 N11 78.27(14) 2 . ?
O1 Gd1 N11 74.37(14) . . ?
O2 Gd1 N11 83.91(14) . . ?
O2 Gd1 N11 107.56(15) 2 . ?
O1W Gd1 N11 71.60(15) . . ?
O1W Gd1 N11 144.27(15) 2 . ?
N11 Gd1 N11 143.6(2) 2 . ?
C11 Cr1 C11 180.000(1) 7_566 . ?
C11 Cr1 C12 90.73(19) 7_566 7_566 ?
C11 Cr1 C12 89.27(19) . 7_566 ?
C11 Cr1 C12 89.27(19) 7_566 . ?
C11 Cr1 C12 90.73(19) . . ?
C12 Cr1 C12 180.000(1) 7_566 . ?
C11 Cr1 C13 88.7(2) 7_566 . ?
C11 Cr1 C13 91.3(2) . . ?
C12 Cr1 C13 91.3(2) 7_566 . ?
C12 Cr1 C13 88.7(2) . . ?
C11 Cr1 C13 91.3(2) 7_566 7_566 ?
C11 Cr1 C13 88.7(2) . 7_566 ?
C12 Cr1 C13 88.7(2) 7_566 7_566 ?
C12 Cr1 C13 91.3(2) . 7_566 ?
C13 Cr1 C13 180.000(1) . 7_566 ?
N3 Cu1 N4 84.31(19) . . ?
N3 Cu1 N1 172.7(3) . . ?
N4 Cu1 N1 95.9(2) . . ?
N3 Cu1 N2 95.3(2) . . ?
N4 Cu1 N2 178.3(3) . . ?
N1 Cu1 N2 84.7(2) . . ?
C9 N3 C8 118.4(5) . . ?
C9 N3 Cu1 112.7(4) . . ?
C8 N3 Cu1 128.1(4) . . ?
N1 C3 C2 120.9(7) . . ?
N1 C3 H3A 107.1 . . ?
C2 C3 H3A 107.1 . . ?
N1 C3 H3B 107.1 . . ?
C2 C3 H3B 107.1 . . ?
H3A C3 H3B 106.8 . . ?
N13 C13 Cr1 177.0(5) . . ?
N11 C11 Cr1 178.0(4) . . ?
C10 N4 C1 119.6(5) . . ?
C10 N4 Cu1 112.4(4) . . ?
C1 N4 Cu1 127.9(4) . . ?
C9 O2 Gd1 116.3(3) . . ?
O2 C9 N3 128.4(5) . . ?
O2 C9 C10 116.2(4) . . ?
N3 C9 C10 115.4(4) . . ?
C11 N11 Gd1 173.0(4) . . ?
N12 C12 Cr1 178.0(5) . . ?
C10 O1 Gd1 115.0(3) . . ?
C6 N2 C5 122.2(5) . . ?
C6 N2 Cu1 121.0(4) . . ?
C5 N2 Cu1 110.5(4) . . ?
C6 N2 H2C 98.3 . . ?
C5 N2 H2C 98.3 . . ?
Cu1 N2 H2C 98.3 . . ?
O1 C10 N4 127.9(5) . . ?
O1 C10 C9 117.2(4) . . ?
N4 C10 C9 114.9(4) . . ?
N1 C4 C5 114.2(6) . . ?
N1 C4 H4A 108.7 . . ?
C5 C4 H4A 108.7 . . ?
N1 C4 H4B 108.7 . . ?
C5 C4 H4B 108.7 . . ?
H4A C4 H4B 107.6 . . ?
N2 C6 C7 121.2(6) . . ?
N2 C6 H6A 107.0 . . ?
C7 C6 H6A 107.0 . . ?
N2 C6 H6B 107.0 . . ?
C7 C6 H6B 107.0 . . ?
H6A C6 H6B 106.8 . . ?
C4 N1 C3 123.7(6) . . ?
C4 N1 Cu1 110.6(5) . . ?
C3 N1 Cu1 119.6(4) . . ?
C4 N1 H1C 98.3 . . ?
C3 N1 H1C 98.3 . . ?
Cu1 N1 H1C 98.3 . . ?
N4 C1 C2 114.6(5) . . ?
N4 C1 H1A 108.6 . . ?
C2 C1 H1A 108.6 . . ?
N4 C1 H1B 108.6 . . ?
C2 C1 H1B 108.6 . . ?
H1A C1 H1B 107.6 . . ?
N2 C5 C4 114.1(5) . . ?
N2 C5 H5A 108.7 . . ?
C4 C5 H5A 108.7 . . ?
N2 C5 H5B 108.7 . . ?
C4 C5 H5B 108.7 . . ?
H5A C5 H5B 107.6 . . ?
C3 C2 C1 124.9(8) . . ?
C3 C2 H2A 106.1 . . ?
C1 C2 H2A 106.1 . . ?
C3 C2 H2B 106.1 . . ?
C1 C2 H2B 106.1 . . ?
H2A C2 H2B 106.3 . . ?
C7 C8 N3 114.0(6) . . ?
C7 C8 H8A 108.7 . . ?
N3 C8 H8A 108.7 . . ?
C7 C8 H8B 108.7 . . ?
N3 C8 H8B 108.7 . . ?
H8A C8 H8B 107.6 . . ?
C6 C7 C8 125.1(8) . . ?
C6 C7 H7A 106.0 . . ?
C8 C7 H7A 106.0 . . ?
C6 C7 H7B 106.0 . . ?
C8 C7 H7B 106.0 . . ?
H7A C7 H7B 106.3 . . ?

loop_
_geom_bond_atom_site_label_1
_geom_bond_atom_site_label_2
_geom_bond_distance
_geom_bond_site_symmetry_2
_geom_bond_publ_flag
Gd1 O1 2.386(4) 2 ?
Gd1 O1 2.386(4) . ?
Gd1 O2 2.387(3) . ?
Gd1 O2 2.387(3) 2 ?
Gd1 O1W 2.425(4) . ?
Gd1 O1W 2.425(4) 2 ?
Gd1 N11 2.504(4) 2 ?
Gd1 N11 2.504(4) . ?
Cr1 C11 2.069(5) 7_566 ?
Cr1 C11 2.069(5) . ?
Cr1 C12 2.072(5) 7_566 ?
Cr1 C12 2.072(5) . ?
Cr1 C13 2.078(6) . ?
Cr1 C13 2.078(6) 7_566 ?
Cu1 N3 1.945(5) . ?
Cu1 N4 1.959(4) . ?
Cu1 N1 1.987(5) . ?
Cu1 N2 1.989(5) . ?
N3 C9 1.291(7) . ?
N3 C8 1.483(8) . ?
C3 N1 1.413(9) . ?
C3 C2 1.420(10) . ?
C3 H3A 0.9700 . ?
C3 H3B 0.9700 . ?
C13 N13 1.124(7) . ?
C11 N11 1.151(6) . ?
N4 C10 1.297(7) . ?
N4 C1 1.462(7) . ?
O2 C9 1.277(6) . ?
C9 C10 1.519(7) . ?
C12 N12 1.141(7) . ?
O1 C10 1.286(6) . ?
N2 C6 1.388(9) . ?
N2 C5 1.428(8) . ?
N2 H2C 0.9100 . ?
C4 N1 1.410(8) . ?
C4 C5 1.444(10) . ?
C4 H4A 0.9700 . ?
C4 H4B 0.9700 . ?
C6 C7 1.438(10) . ?
C6 H6A 0.9700 . ?
C6 H6B 0.9700 . ?
N1 H1C 0.9100 . ?
C1 C2 1.466(10) . ?
C1 H1A 0.9700 . ?
C1 H1B 0.9700 . ?
C5 H5A 0.9700 . ?
C5 H5B 0.9700 . ?
C2 H2A 0.9700 . ?
C2 H2B 0.9700 . ?
C8 C7 1.457(10) . ?
C8 H8A 0.9700 . ?
C8 H8B 0.9700 . ?
C7 H7A 0.9700 . ?
C7 H7B 0.9700 . ?
